data_7112977
loop_
_publ_author_name
'Jia, Chuandong'
'Wu, Biao'
'Li, Shaoguang'
'Yang, Zaiwen'
'Zhao, Qilong'
'Liang, Jianjun'
'Li, Qian-Shu'
'Yang, Xiao-Juan'

_publ_section_title
;
 A fully complementary, high-affinity receptor for phosphate and sulfate
 based on an acyclic tris(urea) scaffold.
;
_journal_issue 29
_journal_name_full 'Chemical communications (Cambridge, England)'
_journal_page_first 5376
_journal_page_last 5378
_journal_paper_doi 10.1039/c0cc00937g
_journal_volume 46
_journal_year 2010
_chemical_formula_sum 'C106 H164 N19 O20 P S2'
_chemical_formula_weight 2119.65
_chemical_name_systematic
;
?
;
_space_group_IT_number 14
_symmetry_cell_setting monoclinic
_symmetry_space_group_name_Hall '-P 2ybc'
_symmetry_space_group_name_H-M 'P 1 21/c 1'
_atom_sites_solution_hydrogens geom
_atom_sites_solution_primary direct
_atom_sites_solution_secondary difmap
_audit_creation_method SHELXL-97
_cell_angle_alpha 90.00
_cell_angle_beta 96.987(4)
_cell_angle_gamma 90.00
_cell_formula_units_Z 4
_cell_length_a 14.219(4)
_cell_length_b 36.169(10)
_cell_length_c 23.283(6)
_cell_measurement_reflns_used 4722
_cell_measurement_temperature 293(2)
_cell_measurement_theta_max 15.94
_cell_measurement_theta_min 2.14
_cell_volume 11885(6)
_computing_cell_refinement 'Bruker SAINT'
_computing_data_collection 'Bruker APEX2'
_computing_data_reduction 'Bruker SAINT'
_computing_molecular_graphics 'Bruker SHELXTL'
_computing_publication_material 'Bruker SHELXTL'
_computing_structure_refinement 'SHELXL-97 (Sheldrick, 2008)'
_computing_structure_solution 'SHELXS-97 (Sheldrick, 2008)'
_diffrn_ambient_temperature 293(2)
_diffrn_detector_area_resol_mean 4096*4096
_diffrn_measured_fraction_theta_full 0.983
_diffrn_measured_fraction_theta_max 0.983
_diffrn_measurement_device_type 'Bruker APEX-II CCD'
_diffrn_measurement_method '\f and \w scans'
_diffrn_radiation_monochromator graphite
_diffrn_radiation_source 'fine-focus sealed tube'
_diffrn_radiation_type MoK\a
_diffrn_radiation_wavelength 0.71073
_diffrn_reflns_av_R_equivalents 0.1152
_diffrn_reflns_av_sigmaI/netI 0.1313
_diffrn_reflns_limit_h_max 13
_diffrn_reflns_limit_h_min -16
_diffrn_reflns_limit_k_max 42
_diffrn_reflns_limit_k_min -43
_diffrn_reflns_limit_l_max 27
_diffrn_reflns_limit_l_min -27
_diffrn_reflns_number 0
_diffrn_reflns_theta_full 25.11
_diffrn_reflns_theta_max 25.11
_diffrn_reflns_theta_min 1.43
_exptl_absorpt_coefficient_mu 0.128
_exptl_absorpt_correction_T_max 0.9810
_exptl_absorpt_correction_T_min 0.9504
_exptl_absorpt_correction_type multi-scan
_exptl_absorpt_process_details SADABS
_exptl_crystal_colour light-golden
_exptl_crystal_density_diffrn 1.185
_exptl_crystal_density_method 'not measured'
_exptl_crystal_description block
_exptl_crystal_F_000 4560
_exptl_crystal_size_max 0.40
_exptl_crystal_size_mid 0.20
_exptl_crystal_size_min 0.15
_refine_diff_density_max 0.448
_refine_diff_density_min -0.399
_refine_diff_density_rms 0.061
_refine_ls_extinction_method none
_refine_ls_goodness_of_fit_ref 1.085
_refine_ls_hydrogen_treatment constr
_refine_ls_matrix_type full
_refine_ls_number_parameters 1335
_refine_ls_number_reflns 20811
_refine_ls_number_restraints 123
_refine_ls_restrained_S_all 1.093
_refine_ls_R_factor_all 0.2365
_refine_ls_R_factor_gt 0.0931
_refine_ls_shift/su_max 0.000
_refine_ls_shift/su_mean 0.000
_refine_ls_structure_factor_coef Fsqd
_refine_ls_weighting_details 'calc w=1/[\s^2^(Fo^2^)+(0.1000P)^2^+0.1819P] where P=(Fo^2^+2Fc^2^)/3'
_refine_ls_weighting_scheme calc
_refine_ls_wR_factor_gt 0.2049
_refine_ls_wR_factor_ref 0.2659
_reflns_number_gt 7780
_reflns_number_total 20811
_reflns_threshold_expression >2sigma(I)
_cod_data_source_file c0cc00937g.txt
_cod_data_source_block 1
_cod_depositor_comments
;
The following automatic conversions were performed:

'_symmetry_cell_setting' value 'Monoclinic' changed to 'monoclinic'
according to
/usr/data/users/saulius/automatic-downloads/retrospective/RSC/lib/dictionaries/cif_core.dic
dictionary named 'cif_core.dic' version 2.4.2 from
2011-04-26.

'_exptl_absorpt_correction_type' value 'Multi-scan'
changed to 'multi-scan' according to
/usr/data/users/saulius/automatic-downloads/retrospective/RSC/lib/dictionaries/cif_core.dic
dictionary named 'cif_core.dic' version 2.4.2 from 2011-04-26.

Automatic conversion script
Id: cif_fix_values 2281 2013-09-26 08:29:07Z andrius 
;
_cod_original_cell_volume 11886(5)
_cod_original_sg_symbol_H-M P2(1)/c
_cod_database_code 7112977

loop_
_symmetry_equiv_pos_as_xyz
'x, y, z'
'-x, y+1/2, -z+1/2'
'-x, -y, -z'
'x, -y-1/2, z-1/2'

loop_
_atom_site_label
_atom_site_type_symbol
_atom_site_fract_x
_atom_site_fract_y
_atom_site_fract_z
_atom_site_U_iso_or_equiv
_atom_site_adp_type
_atom_site_occupancy
_atom_site_symmetry_multiplicity
_atom_site_calc_flag
_atom_site_refinement_flags
P P 0.18129(11) 0.64503(3) 0.77994(5) 0.0527(4) Uani 1 1 d .
S1 S 0.3952(2) 0.86669(7) 0.80859(10) 0.1588(11) Uani 1 1 d .
S2 S 0.1899(4) 0.44464(14) -0.0283(2) 0.2617(19) Uani 1 1 d .
O1 O 0.1415(2) 0.60675(8) 0.76114(12) 0.0620(10) Uani 1 1 d .
O2 O 0.2223(2) 0.64387(8) 0.84413(11) 0.0571(9) Uani 1 1 d .
O3 O 0.2602(2) 0.65553(8) 0.74311(12) 0.0605(9) Uani 1 1 d .
O4 O 0.1020(2) 0.67400(8) 0.77070(12) 0.0560(9) Uani 1 1 d .
O5 O -0.0349(5) 0.42837(14) 0.6791(3) 0.147(2) Uani 1 1 d .
O6 O -0.0971(5) 0.41088(19) 0.7529(4) 0.208(4) Uani 1 1 d .
O7 O 0.0631(3) 0.54733(10) 0.94132(15) 0.0970(14) Uani 1 1 d .
O8 O 0.0470(3) 0.72746(10) 0.95618(14) 0.0785(11) Uani 1 1 d .
O9 O 0.2426(3) 0.79183(11) 0.73143(18) 0.1000(14) Uani 1 1 d .
O10 O 0.5289(4) 0.76866(18) 0.5204(2) 0.144(2) Uani 1 1 d .
O11 O 0.5493(5) 0.7099(2) 0.5278(3) 0.157(2) Uani 1 1 d .
O12 O 0.5548(6) 0.5965(2) 1.1274(3) 0.204(4) Uani 1 1 d .
O13 O 0.4310(6) 0.6265(3) 1.1324(3) 0.226(4) Uani 1 1 d .
O14 O 0.5578(3) 0.60533(13) 0.83510(17) 0.1063(15) Uani 1 1 d .
O15 O 0.2846(3) 0.56045(10) 0.59793(15) 0.0941(13) Uani 1 1 d .
O16 O -0.1355(4) 0.62796(12) 0.61555(19) 0.1125(16) Uani 1 1 d .
O17 O -0.3792(5) 0.78393(18) 0.6711(3) 0.188(3) Uani 1 1 d .
O18 O -0.2979(4) 0.79893(17) 0.7512(3) 0.164(3) Uani 1 1 d .
O19 O 0.4491(5) 0.89999(16) 0.8253(3) 0.199(3) Uani 1 1 d .
O20 O 0.2435(6) 0.4126(2) 0.0008(5) 0.261(4) Uani 1 1 d .
C1 C -0.0136(5) 0.46506(16) 0.7608(3) 0.0859(19) Uani 1 1 d .
C2 C -0.0276(5) 0.46947(19) 0.8174(4) 0.119(3) Uani 1 1 d .
H2B H -0.0606 0.4516 0.8355 0.143 Uiso 1 1 calc R
C3 C 0.0072(5) 0.50037(17) 0.8476(3) 0.101(2) Uani 1 1 d .
H3B H -0.0044 0.5037 0.8858 0.122 Uiso 1 1 calc R
C4 C 0.0588(4) 0.52622(14) 0.8218(2) 0.0643(15) Uani 1 1 d .
C5 C 0.0733(5) 0.52104(14) 0.7657(2) 0.0824(19) Uani 1 1 d .
H5B H 0.1077 0.5385 0.7477 0.099 Uiso 1 1 calc R
C6 C 0.0382(5) 0.49060(16) 0.7353(2) 0.092(2) Uani 1 1 d .
H6B H 0.0498 0.4874 0.6971 0.110 Uiso 1 1 calc R
C7 C 0.0968(4) 0.56687(15) 0.9067(2) 0.0670(16) Uani 1 1 d .
C8 C 0.1439(4) 0.61675(15) 0.9762(2) 0.0648(15) Uani 1 1 d .
C9 C 0.1622(4) 0.59697(16) 1.0264(2) 0.0829(18) Uani 1 1 d .
H9A H 0.1727 0.5716 1.0245 0.099 Uiso 1 1 calc R
C10 C 0.1654(5) 0.6138(2) 1.0797(2) 0.091(2) Uani 1 1 d .
H10 H 0.1743 0.5999 1.1135 0.109 Uiso 1 1 calc R
C11 C 0.1552(5) 0.6513(2) 1.0820(2) 0.091(2) Uani 1 1 d .
H11B H 0.1587 0.6629 1.1179 0.109 Uiso 1 1 calc R
C12 C 0.1400(4) 0.67196(16) 1.0333(2) 0.0757(17) Uani 1 1 d .
H12B H 0.1342 0.6975 1.0362 0.091 Uiso 1 1 calc R
C13 C 0.1331(4) 0.65548(15) 0.9792(2) 0.0621(14) Uani 1 1 d .
C14 C 0.0788(4) 0.70969(14) 0.9186(2) 0.0587(14) Uani 1 1 d .
C15 C 0.0505(4) 0.75677(13) 0.8408(2) 0.0543(13) Uani 1 1 d .
C16 C -0.0137(4) 0.77853(15) 0.8648(2) 0.0654(15) Uani 1 1 d .
H16A H -0.0396 0.7702 0.8973 0.078 Uiso 1 1 calc R
C17 C -0.0398(4) 0.81232(16) 0.8415(3) 0.0760(17) Uani 1 1 d .
H17A H -0.0852 0.8262 0.8574 0.091 Uiso 1 1 calc R
C18 C 0.0000(5) 0.82589(15) 0.7951(3) 0.0807(18) Uani 1 1 d .
H18A H -0.0159 0.8493 0.7804 0.097 Uiso 1 1 calc R
C19 C 0.0637(4) 0.80428(14) 0.7708(2) 0.0762(17) Uani 1 1 d .
H19A H 0.0897 0.8130 0.7387 0.091 Uiso 1 1 calc R
C20 C 0.0903(4) 0.77001(13) 0.7927(2) 0.0584(14) Uani 1 1 d .
C21 C 0.2226(4) 0.75942(16) 0.7362(2) 0.0650(15) Uani 1 1 d .
C22 C 0.3324(4) 0.73516(15) 0.6710(2) 0.0590(14) Uani 1 1 d .
C23 C 0.3496(5) 0.76839(15) 0.6443(3) 0.0854(18) Uani 1 1 d .
H23A H 0.3205 0.7900 0.6547 0.103 Uiso 1 1 calc R
C24 C 0.4105(5) 0.76915(19) 0.6022(3) 0.0876(19) Uani 1 1 d .
H24A H 0.4226 0.7913 0.5842 0.105 Uiso 1 1 calc R
C25 C 0.4524(4) 0.7375(2) 0.5873(2) 0.0753(16) Uani 1 1 d .
C26 C 0.4353(4) 0.70438(18) 0.6130(3) 0.0847(18) Uani 1 1 d .
H26A H 0.4639 0.6828 0.6020 0.102 Uiso 1 1 calc R
C27 C 0.3760(4) 0.70331(16) 0.6547(2) 0.0752(17) Uani 1 1 d .
H27A H 0.3648 0.6809 0.6724 0.090 Uiso 1 1 calc R
C28 C 0.4732(6) 0.6195(2) 1.0431(3) 0.091(2) Uani 1 1 d .
C29 C 0.5420(5) 0.60761(19) 1.0121(3) 0.101(2) Uani 1 1 d .
H29A H 0.5973 0.5972 1.0308 0.121 Uiso 1 1 calc R
C30 C 0.5293(4) 0.61107(16) 0.9523(3) 0.0823(17) Uani 1 1 d .
H30A H 0.5761 0.6029 0.9307 0.099 Uiso 1 1 calc R
C31 C 0.4460(4) 0.62691(14) 0.9247(2) 0.0652(15) Uani 1 1 d .
C32 C 0.3793(4) 0.63985(16) 0.9585(2) 0.0778(17) Uani 1 1 d .
H32A H 0.3249 0.6513 0.9406 0.093 Uiso 1 1 calc R
C33 C 0.3915(5) 0.63622(18) 1.0171(3) 0.094(2) Uani 1 1 d .
H33A H 0.3457 0.6448 1.0392 0.113 Uiso 1 1 calc R
C34 C 0.4788(5) 0.61882(16) 0.8238(3) 0.0727(16) Uani 1 1 d .
C35 C 0.4790(5) 0.61625(14) 0.7176(3) 0.0731(17) Uani 1 1 d .
C36 C 0.5763(6) 0.62026(18) 0.7165(3) 0.102(2) Uani 1 1 d .
H36A H 0.6143 0.6281 0.7496 0.122 Uiso 1 1 calc R
C37 C 0.6167(6) 0.6127(2) 0.6669(4) 0.121(3) Uani 1 1 d .
H37A H 0.6816 0.6152 0.6662 0.146 Uiso 1 1 calc R
C38 C 0.5594(8) 0.6014(2) 0.6189(4) 0.120(3) Uani 1 1 d .
H38A H 0.5865 0.5959 0.5855 0.143 Uiso 1 1 calc R
C39 C 0.4612(6) 0.59768(17) 0.6181(3) 0.101(2) Uani 1 1 d .
H39A H 0.4236 0.5905 0.5845 0.121 Uiso 1 1 calc R
C40 C 0.4208(6) 0.60492(15) 0.6686(2) 0.0766(18) Uani 1 1 d .
C41 C 0.2625(6) 0.57909(15) 0.6380(2) 0.0732(18) Uani 1 1 d .
C42 C 0.0940(6) 0.55982(15) 0.6290(2) 0.0773(19) Uani 1 1 d .
C43 C 0.1027(6) 0.52729(16) 0.5967(2) 0.099(2) Uani 1 1 d .
H43 H 0.1620 0.5185 0.5903 0.119 Uiso 1 1 calc R
C44 C 0.0209(8) 0.5088(2) 0.5747(3) 0.115(3) Uani 1 1 d .
H44A H 0.0262 0.4879 0.5520 0.138 Uiso 1 1 calc R
C45 C -0.0666(8) 0.5200(2) 0.5849(3) 0.118(3) Uani 1 1 d .
H45A H -0.1202 0.5065 0.5709 0.141 Uiso 1 1 calc R
C46 C -0.0745(6) 0.55205(18) 0.6166(3) 0.103(2) Uani 1 1 d .
H46A H -0.1340 0.5603 0.6236 0.123 Uiso 1 1 calc R
C47 C 0.0049(6) 0.57183(15) 0.6377(2) 0.0802(19) Uani 1 1 d .
C48 C -0.0745(5) 0.63024(17) 0.6570(3) 0.0783(18) Uani 1 1 d .
C49 C -0.1308(4) 0.68851(16) 0.6950(2) 0.0663(15) Uani 1 1 d .
C50 C -0.2148(5) 0.69184(19) 0.6579(3) 0.097(2) Uani 1 1 d .
H50A H -0.2313 0.6740 0.6297 0.116 Uiso 1 1 calc R
C51 C -0.2733(5) 0.7217(2) 0.6632(3) 0.113(2) Uani 1 1 d .
H51A H -0.3297 0.7236 0.6385 0.135 Uiso 1 1 calc R
C52 C -0.2504(5) 0.74830(19) 0.7036(3) 0.0877(18) Uani 1 1 d .
C53 C -0.1676(5) 0.74531(17) 0.7412(3) 0.0858(18) Uani 1 1 d .
H53A H -0.1513 0.7633 0.7692 0.103 Uiso 1 1 calc R
C54 C -0.1108(4) 0.71584(16) 0.7363(2) 0.0740(16) Uani 1 1 d .
H54A H -0.0556 0.7138 0.7620 0.089 Uiso 1 1 calc R
C55 C 0.3761(6) 0.44682(17) 0.7453(3) 0.118(3) Uani 1 1 d U
H55A H 0.3944 0.4392 0.7851 0.141 Uiso 1 1 calc R
H55B H 0.4029 0.4290 0.7207 0.141 Uiso 1 1 calc R
C56 C 0.2680(7) 0.4447(3) 0.7329(5) 0.173(4) Uani 1 1 d DU
H56A H 0.2500 0.4451 0.6914 0.207 Uiso 1 1 calc R
H56B H 0.2408 0.4664 0.7491 0.207 Uiso 1 1 calc R
C57 C 0.2246(13) 0.4080(3) 0.7595(7) 0.278(8) Uani 1 1 d DU
H57A H 0.2585 0.4006 0.7963 0.334 Uiso 1 1 calc R
H57B H 0.1572 0.4098 0.7621 0.334 Uiso 1 1 calc R
C58 C 0.2448(14) 0.3871(5) 0.7153(7) 0.354(13) Uani 1 1 d DU
H58A H 0.2079 0.3952 0.6803 0.531 Uiso 1 1 calc R
H58B H 0.2301 0.3617 0.7226 0.531 Uiso 1 1 calc R
H58C H 0.3110 0.3893 0.7113 0.531 Uiso 1 1 calc R
C59 C 0.3960(6) 0.4971(2) 0.6735(3) 0.125(3) Uani 1 1 d U
H59A H 0.3284 0.5018 0.6668 0.150 Uiso 1 1 calc R
H59B H 0.4281 0.5203 0.6686 0.150 Uiso 1 1 calc R
C60 C 0.4216(6) 0.4699(2) 0.6272(3) 0.139(3) Uani 1 1 d U
H60A H 0.4893 0.4652 0.6333 0.166 Uiso 1 1 calc R
H60B H 0.3894 0.4466 0.6316 0.166 Uiso 1 1 calc R
C61 C 0.3968(8) 0.4831(3) 0.5703(4) 0.176(4) Uani 1 1 d U
H61A H 0.4302 0.5061 0.5656 0.211 Uiso 1 1 calc R
H61B H 0.3294 0.4884 0.5646 0.211 Uiso 1 1 calc R
C62 C 0.4195(7) 0.4562(3) 0.5252(4) 0.189(4) Uani 1 1 d U
H62A H 0.3996 0.4662 0.4875 0.284 Uiso 1 1 calc R
H62B H 0.3870 0.4334 0.5298 0.284 Uiso 1 1 calc R
H62C H 0.4866 0.4519 0.5293 0.284 Uiso 1 1 calc R
C63 C 0.3821(6) 0.51315(19) 0.7743(4) 0.128(3) Uani 1 1 d U
H63A H 0.3143 0.5151 0.7631 0.153 Uiso 1 1 calc R
H63B H 0.4099 0.5368 0.7665 0.153 Uiso 1 1 calc R
C64 C 0.3997(7) 0.5058(2) 0.8399(4) 0.149(3) Uani 1 1 d U
H64A H 0.3774 0.4812 0.8476 0.179 Uiso 1 1 calc R
H64B H 0.4674 0.5065 0.8522 0.179 Uiso 1 1 calc R
C65 C 0.3527(7) 0.5326(2) 0.8741(5) 0.159(3) Uani 1 1 d U
H65A H 0.3758 0.5571 0.8660 0.191 Uiso 1 1 calc R
H65B H 0.2855 0.5321 0.8605 0.191 Uiso 1 1 calc R
C66 C 0.3639(8) 0.5277(3) 0.9364(4) 0.188(4) Uani 1 1 d U
H66A H 0.3280 0.5463 0.9536 0.282 Uiso 1 1 calc R
H66B H 0.4297 0.5301 0.9512 0.282 Uiso 1 1 calc R
H66C H 0.3416 0.5037 0.9455 0.282 Uiso 1 1 calc R
C67 C 0.5272(6) 0.4796(2) 0.7527(3) 0.117(2) Uani 1 1 d U
H67A H 0.5382 0.4711 0.7925 0.140 Uiso 1 1 calc R
H67B H 0.5486 0.4603 0.7286 0.140 Uiso 1 1 calc R
C68 C 0.5871(7) 0.5132(2) 0.7472(4) 0.151(3) Uani 1 1 d U
H68A H 0.5678 0.5320 0.7731 0.181 Uiso 1 1 calc R
H68B H 0.5730 0.5225 0.7081 0.181 Uiso 1 1 calc R
C69 C 0.6990(14) 0.4993(7) 0.8247(12) 0.436(15) Uani 1 1 d U
H69A H 0.7618 0.4931 0.8418 0.654 Uiso 1 1 calc R
H69B H 0.6573 0.4788 0.8286 0.654 Uiso 1 1 calc R
H69C H 0.6770 0.5205 0.8440 0.654 Uiso 1 1 calc R
C70 C 0.7002(13) 0.5081(6) 0.7608(6) 0.278(9) Uani 1 1 d U
H70A H 0.7239 0.4878 0.7394 0.334 Uiso 1 1 calc R
H70B H 0.7347 0.5306 0.7545 0.334 Uiso 1 1 calc R
C71 C 0.8264(5) 0.6797(2) 0.8996(3) 0.102(2) Uani 1 1 d .
H71A H 0.8340 0.6937 0.8649 0.123 Uiso 1 1 calc R
H71B H 0.8875 0.6793 0.9233 0.123 Uiso 1 1 calc R
C72 C 0.8013(6) 0.6411(2) 0.8823(4) 0.139(3) Uani 1 1 d U
H72A H 0.7418 0.6406 0.8571 0.166 Uiso 1 1 calc R
H72B H 0.7946 0.6262 0.9162 0.166 Uiso 1 1 calc R
C73 C 0.8829(8) 0.6256(3) 0.8499(6) 0.200(5) Uani 1 1 d U
H73A H 0.9079 0.6459 0.8292 0.240 Uiso 1 1 calc R
H73B H 0.9333 0.6173 0.8788 0.240 Uiso 1 1 calc R
C74 C 0.8641(9) 0.5995(4) 0.8144(5) 0.251(7) Uani 1 1 d U
H74A H 0.9194 0.5936 0.7964 0.376 Uiso 1 1 calc R
H74B H 0.8138 0.6069 0.7855 0.376 Uiso 1 1 calc R
H74C H 0.8448 0.5782 0.8345 0.376 Uiso 1 1 calc R
C75 C 0.7498(6) 0.6824(2) 0.9901(4) 0.121(3) Uani 1 1 d .
H75A H 0.7009 0.6953 1.0079 0.145 Uiso 1 1 calc R
H75B H 0.7288 0.6571 0.9835 0.145 Uiso 1 1 calc R
C76 C 0.8374(7) 0.6821(3) 1.0317(4) 0.154(3) Uani 1 1 d .
H76A H 0.8638 0.7068 1.0353 0.185 Uiso 1 1 calc R
H76B H 0.8838 0.6659 1.0174 0.185 Uiso 1 1 calc R
C77 C 0.8164(9) 0.6686(3) 1.0907(5) 0.198(5) Uani 1 1 d .
H77A H 0.7651 0.6833 1.1028 0.237 Uiso 1 1 calc R
H77B H 0.7949 0.6432 1.0873 0.237 Uiso 1 1 calc R
C78 C 0.8972(10) 0.6707(4) 1.1352(5) 0.268(7) Uani 1 1 d .
H78A H 0.8785 0.6627 1.1715 0.402 Uiso 1 1 calc R
H78B H 0.9194 0.6957 1.1387 0.402 Uiso 1 1 calc R
H78C H 0.9469 0.6550 1.1249 0.402 Uiso 1 1 calc R
C79 C 0.7940(5) 0.73923(19) 0.9403(3) 0.113(2) Uani 1 1 d .
H79A H 0.8597 0.7382 0.9572 0.136 Uiso 1 1 calc R
H79B H 0.7925 0.7505 0.9024 0.136 Uiso 1 1 calc R
C80 C 0.7411(7) 0.7642(2) 0.9773(4) 0.179(4) Uani 1 1 d U
H80A H 0.7536 0.7564 1.0174 0.215 Uiso 1 1 calc R
H80B H 0.6736 0.7619 0.9654 0.215 Uiso 1 1 calc R
C81 C 0.7706(8) 0.8042(3) 0.9722(5) 0.185(5) Uani 1 1 d U
H81A H 0.7735 0.8163 1.0096 0.222 Uiso 1 1 calc R
H81B H 0.8328 0.8055 0.9593 0.222 Uiso 1 1 calc R
C82 C 0.7045(13) 0.8219(4) 0.9325(9) 0.398(14) Uani 1 1 d U
H82A H 0.6659 0.8037 0.9108 0.597 Uiso 1 1 calc R
H82B H 0.7368 0.8365 0.9067 0.597 Uiso 1 1 calc R
H82C H 0.6651 0.8375 0.9527 0.597 Uiso 1 1 calc R
C83 C 0.6574(5) 0.6996(2) 0.8990(4) 0.118(3) Uani 1 1 d .
H83A H 0.6360 0.6741 0.8952 0.141 Uiso 1 1 calc R
H83B H 0.6151 0.7126 0.9217 0.141 Uiso 1 1 calc R
C84 C 0.6490(6) 0.7166(3) 0.8397(4) 0.147(3) Uani 1 1 d U
H84A H 0.6929 0.7040 0.8176 0.176 Uiso 1 1 calc R
H84B H 0.6693 0.7422 0.8438 0.176 Uiso 1 1 calc R
C85 C 0.5495(9) 0.7159(3) 0.8038(5) 0.179(4) Uani 1 1 d U
H85A H 0.5543 0.7265 0.7660 0.215 Uiso 1 1 calc R
H85B H 0.5297 0.6904 0.7981 0.215 Uiso 1 1 calc R
C86 C 0.4859(10) 0.7333(4) 0.8270(7) 0.283(8) Uani 1 1 d U
H86A H 0.4269 0.7320 0.8022 0.425 Uiso 1 1 calc R
H86B H 0.5044 0.7587 0.8324 0.425 Uiso 1 1 calc R
H86C H 0.4786 0.7224 0.8638 0.425 Uiso 1 1 calc R
C87 C 0.1986(5) 0.83149(19) 0.9392(3) 0.103(2) Uani 1 1 d .
H87A H 0.1608 0.8092 0.9386 0.124 Uiso 1 1 calc R
H87B H 0.1923 0.8411 0.9000 0.124 Uiso 1 1 calc R
C88 C 0.3010(6) 0.8212(3) 0.9564(4) 0.144(3) Uani 1 1 d .
H88A H 0.3096 0.8130 0.9963 0.172 Uiso 1 1 calc R
H88B H 0.3408 0.8427 0.9532 0.172 Uiso 1 1 calc R
C89 C 0.3300(6) 0.7907(3) 0.9178(4) 0.149(3) Uani 1 1 d .
H89A H 0.3044 0.7959 0.8780 0.179 Uiso 1 1 calc R
H89B H 0.3985 0.7903 0.9198 0.179 Uiso 1 1 calc R
C90 C 0.2968(6) 0.7541(2) 0.9342(4) 0.161(3) Uani 1 1 d .
H90A H 0.3165 0.7357 0.9084 0.242 Uiso 1 1 calc R
H90B H 0.2289 0.7542 0.9317 0.242 Uiso 1 1 calc R
H90C H 0.3233 0.7485 0.9731 0.242 Uiso 1 1 calc R
C91 C 0.1554(5) 0.8440(2) 1.0382(3) 0.109(2) Uani 1 1 d .
H91A H 0.2197 0.8375 1.0537 0.131 Uiso 1 1 calc R
H91B H 0.1344 0.8633 1.0626 0.131 Uiso 1 1 calc R
C92 C 0.0932(7) 0.8105(2) 1.0423(3) 0.138(3) Uani 1 1 d .
H92A H 0.0289 0.8169 1.0267 0.166 Uiso 1 1 calc R
H92B H 0.1144 0.7910 1.0183 0.166 Uiso 1 1 calc R
C93 C 0.0922(6) 0.7965(2) 1.0993(3) 0.125(3) Uani 1 1 d .
H93A H 0.0706 0.8161 1.1228 0.150 Uiso 1 1 calc R
H93B H 0.1571 0.7909 1.1148 0.150 Uiso 1 1 calc R
C94 C 0.0339(7) 0.7631(2) 1.1075(3) 0.140(3) Uani 1 1 d .
H94A H 0.0405 0.7566 1.1478 0.210 Uiso 1 1 calc R
H94B H 0.0552 0.7429 1.0856 0.210 Uiso 1 1 calc R
H94C H -0.0314 0.7682 1.0944 0.210 Uiso 1 1 calc R
C95 C 0.0585(5) 0.86834(17) 0.9498(3) 0.0889(19) Uani 1 1 d .
H95A H 0.0230 0.8454 0.9459 0.107 Uiso 1 1 calc R
H95B H 0.0629 0.8775 0.9110 0.107 Uiso 1 1 calc R
C96 C 0.0016(6) 0.89643(18) 0.9811(3) 0.107(2) Uani 1 1 d .
H96A H 0.0338 0.9201 0.9846 0.129 Uiso 1 1 calc R
H96B H -0.0069 0.8877 1.0195 0.129 Uiso 1 1 calc R
C97 C -0.0950(6) 0.8999(2) 0.9429(4) 0.136(3) Uani 1 1 d .
H97A H -0.0854 0.9125 0.9073 0.164 Uiso 1 1 calc R
H97B H -0.1185 0.8752 0.9328 0.164 Uiso 1 1 calc R
C98 C -0.1653(8) 0.9193(3) 0.9698(4) 0.187(4) Uani 1 1 d .
H98A H -0.2226 0.9208 0.9435 0.280 Uiso 1 1 calc R
H98B H -0.1430 0.9438 0.9798 0.280 Uiso 1 1 calc R
H98C H -0.1775 0.9064 1.0042 0.280 Uiso 1 1 calc R
C99 C 0.2186(5) 0.8939(2) 0.9844(3) 0.111(2) Uani 1 1 d .
H99A H 0.2812 0.8868 1.0021 0.133 Uiso 1 1 calc R
H99B H 0.1924 0.9106 1.0110 0.133 Uiso 1 1 calc R
C100 C 0.2289(6) 0.9149(2) 0.9290(3) 0.129(3) Uani 1 1 d .
H10B H 0.2589 0.8990 0.9030 0.155 Uiso 1 1 calc R
H10C H 0.1667 0.9216 0.9101 0.155 Uiso 1 1 calc R
C101 C 0.2875(6) 0.9492(2) 0.9415(4) 0.149(3) Uani 1 1 d .
H10D H 0.3503 0.9424 0.9595 0.179 Uiso 1 1 calc R
H10E H 0.2585 0.9647 0.9686 0.179 Uiso 1 1 calc R
C102 C 0.2961(7) 0.9711(3) 0.8865(4) 0.194(4) Uani 1 1 d .
H10F H 0.3330 0.9930 0.8960 0.291 Uiso 1 1 calc R
H10G H 0.2341 0.9780 0.8688 0.291 Uiso 1 1 calc R
H10H H 0.3267 0.9562 0.8602 0.291 Uiso 1 1 calc R
C103 C 0.1691(10) 0.4766(3) 0.0259(5) 0.235(6) Uani 1 1 d U
H10I H 0.2270 0.4893 0.0394 0.353 Uiso 1 1 calc R
H10J H 0.1465 0.4638 0.0576 0.353 Uiso 1 1 calc R
H10K H 0.1224 0.4943 0.0103 0.353 Uiso 1 1 calc R
C104 C 0.0927(14) 0.4299(4) -0.0215(10) 0.479(18) Uani 1 1 d U
H10L H 0.0765 0.4106 -0.0493 0.719 Uiso 1 1 calc R
H10M H 0.0471 0.4495 -0.0278 0.719 Uiso 1 1 calc R
H10N H 0.0924 0.4202 0.0168 0.719 Uiso 1 1 calc R
C105 C 0.3138(6) 0.8774(2) 0.7501(4) 0.154(3) Uani 1 1 d .
H10O H 0.2660 0.8934 0.7624 0.231 Uiso 1 1 calc R
H10P H 0.2848 0.8552 0.7341 0.231 Uiso 1 1 calc R
H10Q H 0.3452 0.8898 0.7213 0.231 Uiso 1 1 calc R
C106 C 0.4652(7) 0.8385(2) 0.7714(4) 0.164(3) Uani 1 1 d .
H10R H 0.5172 0.8293 0.7975 0.245 Uiso 1 1 calc R
H10S H 0.4890 0.8525 0.7412 0.245 Uiso 1 1 calc R
H10T H 0.4280 0.8182 0.7547 0.245 Uiso 1 1 calc R
N1 N -0.0528(6) 0.43287(17) 0.7278(4) 0.124(2) Uani 1 1 d .
N2 N 0.0963(3) 0.55780(10) 0.84921(17) 0.0647(12) Uani 1 1 d .
H2A H 0.1220 0.5735 0.8281 0.078 Uiso 1 1 calc R
N3 N 0.1392(3) 0.59967(11) 0.92057(16) 0.0658(12) Uani 1 1 d .
H3A H 0.1651 0.6110 0.8941 0.079 Uiso 1 1 calc R
N4 N 0.1195(3) 0.67574(11) 0.92681(16) 0.0635(12) Uani 1 1 d .
H4A H 0.1390 0.6655 0.8971 0.076 Uiso 1 1 calc R
N5 N 0.0768(3) 0.72150(11) 0.86248(16) 0.0591(11) Uani 1 1 d .
H5A H 0.0934 0.7057 0.8380 0.071 Uiso 1 1 calc R
N6 N 0.1532(3) 0.74723(10) 0.76643(16) 0.0614(11) Uani 1 1 d .
H6A H 0.1470 0.7237 0.7699 0.074 Uiso 1 1 calc R
N7 N 0.2694(3) 0.73136(11) 0.71158(16) 0.0632(12) Uani 1 1 d .
H7A H 0.2584 0.7092 0.7225 0.076 Uiso 1 1 calc R
N8 N 0.5159(4) 0.7386(2) 0.5421(3) 0.1056(19) Uani 1 1 d .
N9 N 0.4889(7) 0.6127(3) 1.1046(3) 0.149(3) Uani 1 1 d .
N10 N 0.4246(3) 0.63026(11) 0.86534(17) 0.0671(12) Uani 1 1 d .
H10A H 0.3715 0.6406 0.8531 0.080 Uiso 1 1 calc R
N11 N 0.4370(3) 0.62433(11) 0.76881(19) 0.0733(13) Uani 1 1 d .
H11A H 0.3807 0.6334 0.7645 0.088 Uiso 1 1 calc R
N12 N 0.3223(4) 0.60172(12) 0.67102(18) 0.0770(14) Uani 1 1 d .
H12A H 0.2983 0.6154 0.6957 0.092 Uiso 1 1 calc R
N13 N 0.1746(4) 0.58007(11) 0.65416(18) 0.0738(14) Uani 1 1 d .
H13A H 0.1663 0.5944 0.6826 0.089 Uiso 1 1 calc R
N14 N -0.0043(4) 0.60477(12) 0.67030(17) 0.0752(14) Uani 1 1 d .
H14A H 0.0366 0.6088 0.7000 0.090 Uiso 1 1 calc R
N15 N -0.0675(3) 0.65974(13) 0.69420(17) 0.0701(12) Uani 1 1 d .
H15A H -0.0184 0.6604 0.7197 0.084 Uiso 1 1 calc R
N16 N -0.3128(5) 0.7791(2) 0.7088(4) 0.127(2) Uani 1 1 d .
N17 N 0.4207(5) 0.48447(14) 0.7366(2) 0.1033(18) Uani 1 1 d .
N18 N 0.7576(4) 0.70007(15) 0.9323(3) 0.1000(17) Uani 1 1 d .
N19 N 0.1572(4) 0.85974(14) 0.9777(2) 0.0911(16) Uani 1 1 d .

loop_
_atom_site_aniso_label
_atom_site_aniso_U_11
_atom_site_aniso_U_22
_atom_site_aniso_U_33
_atom_site_aniso_U_23
_atom_site_aniso_U_13
_atom_site_aniso_U_12
P 0.0696(11) 0.0439(8) 0.0461(7) -0.0044(6) 0.0124(7) 0.0003(7)
S1 0.246(3) 0.1136(17) 0.1252(18) -0.0170(15) 0.057(2) -0.050(2)
S2 0.233(5) 0.250(4) 0.322(5) 0.012(4) 0.113(4) 0.044(4)
O1 0.094(3) 0.0439(19) 0.0484(18) -0.0062(15) 0.0104(18) -0.0054(18)
O2 0.069(3) 0.0572(19) 0.0461(18) -0.0060(15) 0.0122(17) -0.0023(17)
O3 0.071(3) 0.057(2) 0.0589(19) 0.0024(16) 0.0307(18) 0.0022(17)
O4 0.062(2) 0.0478(18) 0.0583(19) -0.0054(15) 0.0081(17) 0.0026(17)
O5 0.208(7) 0.093(4) 0.134(5) -0.045(4) -0.007(5) -0.017(4)
O6 0.232(8) 0.137(5) 0.272(8) -0.103(5) 0.109(6) -0.112(5)
O7 0.147(4) 0.082(3) 0.066(2) -0.001(2) 0.029(3) -0.041(3)
O8 0.099(3) 0.082(3) 0.058(2) -0.0185(19) 0.022(2) 0.019(2)
O9 0.118(4) 0.051(2) 0.142(4) -0.013(2) 0.062(3) -0.015(2)
O10 0.121(5) 0.174(5) 0.148(5) 0.060(4) 0.065(4) -0.004(4)
O11 0.155(6) 0.174(6) 0.161(5) 0.021(4) 0.105(4) 0.016(5)
O12 0.214(9) 0.283(9) 0.103(5) 0.056(5) -0.034(5) 0.069(6)
O13 0.178(8) 0.432(13) 0.063(4) 0.016(5) 0.002(4) 0.030(8)
O14 0.079(4) 0.156(4) 0.086(3) 0.011(3) 0.019(3) 0.041(3)
O15 0.138(4) 0.085(3) 0.062(2) -0.017(2) 0.023(2) 0.028(3)
O16 0.129(4) 0.114(3) 0.083(3) -0.035(3) -0.034(3) 0.008(3)
O17 0.121(6) 0.171(6) 0.252(8) -0.029(5) -0.064(5) 0.056(4)
O18 0.118(5) 0.136(5) 0.232(7) -0.059(5) -0.008(5) 0.041(4)
O19 0.274(9) 0.133(5) 0.189(6) -0.054(4) 0.024(5) -0.084(5)
O20 0.161(7) 0.202(7) 0.412(13) 0.025(7) 0.003(7) 0.091(6)
C1 0.098(6) 0.052(4) 0.106(5) -0.021(4) 0.001(4) -0.006(4)
C2 0.135(7) 0.095(5) 0.135(6) -0.030(5) 0.053(5) -0.050(5)
C3 0.139(7) 0.079(4) 0.093(4) -0.025(4) 0.042(4) -0.036(4)
C4 0.074(4) 0.048(3) 0.071(4) -0.001(3) 0.007(3) -0.008(3)
C5 0.127(6) 0.052(3) 0.066(4) 0.004(3) 0.000(4) -0.014(3)
C6 0.141(7) 0.057(4) 0.072(4) -0.004(3) -0.008(4) 0.004(4)
C7 0.088(5) 0.056(4) 0.059(4) 0.001(3) 0.015(3) -0.007(3)
C8 0.075(4) 0.071(4) 0.049(3) 0.002(3) 0.012(3) -0.014(3)
C9 0.109(5) 0.085(4) 0.053(4) 0.007(3) 0.005(3) -0.017(4)
C10 0.106(6) 0.118(6) 0.049(4) 0.016(4) 0.012(3) -0.025(4)
C11 0.098(6) 0.120(6) 0.054(4) -0.012(4) 0.009(3) -0.007(4)
C12 0.101(5) 0.083(4) 0.043(3) -0.008(3) 0.012(3) 0.000(3)
C13 0.063(4) 0.074(4) 0.052(3) 0.001(3) 0.016(3) -0.002(3)
C14 0.069(4) 0.054(3) 0.054(3) -0.017(3) 0.011(3) -0.001(3)
C15 0.064(4) 0.046(3) 0.053(3) -0.016(3) 0.003(3) 0.002(3)
C16 0.069(4) 0.064(4) 0.065(3) -0.013(3) 0.011(3) 0.002(3)
C17 0.073(5) 0.067(4) 0.086(4) -0.030(3) 0.001(4) 0.012(3)
C18 0.096(5) 0.055(4) 0.092(4) -0.002(3) 0.011(4) 0.010(3)
C19 0.091(5) 0.052(3) 0.088(4) 0.000(3) 0.023(4) 0.009(3)
C20 0.066(4) 0.043(3) 0.067(3) -0.012(3) 0.011(3) 0.003(3)
C21 0.076(5) 0.051(4) 0.070(4) -0.011(3) 0.020(3) -0.006(3)
C22 0.055(4) 0.063(4) 0.060(3) 0.007(3) 0.012(3) -0.006(3)
C23 0.100(5) 0.066(4) 0.095(4) 0.012(3) 0.031(4) -0.004(3)
C24 0.086(5) 0.091(5) 0.090(4) 0.024(4) 0.027(4) -0.017(4)
C25 0.047(4) 0.109(5) 0.071(4) 0.008(4) 0.012(3) -0.001(4)
C26 0.079(5) 0.090(5) 0.090(4) 0.008(4) 0.030(4) 0.014(4)
C27 0.078(5) 0.076(4) 0.078(4) 0.010(3) 0.037(4) 0.004(3)
C28 0.083(6) 0.128(6) 0.062(4) 0.010(4) 0.006(4) -0.008(5)
C29 0.081(6) 0.129(6) 0.089(5) 0.026(4) -0.007(4) 0.008(4)
C30 0.064(5) 0.103(5) 0.078(4) 0.009(3) 0.001(3) 0.010(4)
C31 0.067(5) 0.069(4) 0.060(4) 0.008(3) 0.007(3) 0.000(3)
C32 0.067(5) 0.109(5) 0.057(4) -0.009(3) 0.004(3) 0.006(4)
C33 0.074(5) 0.141(6) 0.068(4) -0.006(4) 0.007(4) 0.001(4)
C34 0.064(5) 0.082(4) 0.074(4) 0.011(3) 0.016(4) 0.012(4)
C35 0.089(5) 0.063(4) 0.075(4) 0.009(3) 0.040(4) 0.015(3)
C36 0.095(6) 0.116(5) 0.103(5) 0.005(4) 0.047(5) 0.013(4)
C37 0.115(7) 0.128(6) 0.132(7) 0.000(6) 0.060(6) 0.014(5)
C38 0.148(9) 0.113(6) 0.112(6) 0.005(5) 0.075(7) 0.029(6)
C39 0.122(7) 0.108(5) 0.080(5) 0.006(4) 0.045(5) 0.026(5)
C40 0.106(6) 0.071(4) 0.056(4) 0.004(3) 0.020(4) 0.025(4)
C41 0.124(7) 0.052(4) 0.044(3) -0.002(3) 0.016(4) 0.026(4)
C42 0.130(7) 0.056(4) 0.045(3) 0.005(3) 0.009(4) 0.003(4)
C43 0.177(8) 0.062(4) 0.056(4) -0.013(3) 0.007(4) 0.014(5)
C44 0.195(10) 0.073(5) 0.069(5) -0.019(4) -0.013(6) -0.016(6)
C45 0.173(10) 0.090(6) 0.082(5) -0.010(4) -0.017(6) -0.035(6)
C46 0.144(7) 0.083(5) 0.078(4) -0.023(4) -0.001(4) -0.026(5)
C47 0.130(7) 0.055(4) 0.052(3) -0.009(3) -0.001(4) -0.009(4)
C48 0.101(6) 0.079(4) 0.053(4) -0.015(3) 0.006(4) -0.012(4)
C49 0.051(4) 0.081(4) 0.064(4) -0.005(3) -0.001(3) -0.013(3)
C50 0.081(6) 0.096(5) 0.106(5) -0.023(4) -0.020(4) -0.011(4)
C51 0.079(6) 0.115(6) 0.132(6) -0.026(5) -0.041(5) 0.015(5)
C52 0.063(5) 0.088(5) 0.108(5) -0.007(4) -0.005(4) 0.007(4)
C53 0.076(5) 0.078(4) 0.100(5) -0.014(3) -0.003(4) -0.003(4)
C54 0.067(5) 0.072(4) 0.078(4) -0.011(3) -0.012(3) 0.000(4)
C55 0.161(8) 0.067(4) 0.122(6) 0.021(4) 0.006(5) 0.000(5)
C56 0.124(9) 0.138(8) 0.255(11) 0.012(7) 0.020(8) -0.031(7)
C57 0.217(14) 0.140(11) 0.46(2) -0.060(13) -0.019(15) -0.026(10)
C58 0.36(3) 0.216(17) 0.45(3) 0.092(18) -0.09(2) -0.105(19)
C59 0.151(8) 0.102(5) 0.117(6) 0.040(5) -0.001(5) 0.023(5)
C60 0.167(8) 0.144(7) 0.107(6) 0.033(6) 0.024(6) 0.055(6)
C61 0.226(11) 0.162(8) 0.134(7) -0.020(7) 0.004(7) 0.048(7)
C62 0.225(12) 0.179(9) 0.167(8) -0.031(8) 0.036(8) 0.034(8)
C63 0.143(8) 0.081(5) 0.162(7) 0.003(5) 0.030(6) 0.025(5)
C64 0.193(9) 0.118(6) 0.140(7) -0.014(6) 0.036(7) 0.014(6)
C65 0.187(10) 0.123(7) 0.178(9) -0.022(7) 0.064(8) 0.005(6)
C66 0.232(12) 0.185(9) 0.163(9) -0.030(7) 0.090(9) -0.040(8)
C67 0.112(7) 0.098(6) 0.138(6) 0.009(5) 0.003(5) 0.019(5)
C68 0.152(9) 0.122(7) 0.182(8) -0.019(6) 0.036(7) -0.019(7)
C69 0.164(17) 0.40(3) 0.74(5) -0.06(4) 0.05(3) -0.054(16)
C70 0.189(15) 0.348(18) 0.284(16) -0.084(15) -0.029(14) 0.099(13)
C71 0.072(5) 0.131(6) 0.110(5) -0.020(4) 0.032(4) 0.006(4)
C72 0.109(7) 0.133(7) 0.174(7) -0.051(6) 0.016(6) 0.018(5)
C73 0.150(10) 0.171(9) 0.273(13) -0.123(9) 0.004(9) 0.042(7)
C74 0.225(15) 0.35(2) 0.183(11) 0.012(12) 0.052(10) 0.126(14)
C75 0.125(8) 0.124(6) 0.123(6) -0.019(5) 0.053(6) -0.038(5)
C76 0.168(10) 0.179(8) 0.117(7) 0.000(6) 0.020(7) -0.066(7)
C77 0.235(14) 0.235(12) 0.128(8) 0.023(8) 0.042(9) -0.036(10)
C78 0.276(17) 0.371(19) 0.143(9) 0.007(11) -0.029(10) -0.083(14)
C79 0.094(6) 0.111(6) 0.147(6) -0.025(5) 0.063(5) -0.030(4)
C80 0.188(10) 0.123(7) 0.254(10) -0.066(7) 0.143(8) -0.035(6)
C81 0.186(11) 0.094(7) 0.297(13) -0.036(8) 0.121(10) -0.037(7)
C82 0.29(2) 0.228(16) 0.65(4) 0.21(2) -0.03(2) -0.074(14)
C83 0.057(6) 0.110(6) 0.190(8) -0.019(6) 0.030(6) -0.005(4)
C84 0.091(8) 0.163(8) 0.181(9) 0.004(7) -0.003(7) -0.006(6)
C85 0.131(10) 0.143(8) 0.271(13) -0.036(8) 0.056(10) -0.028(7)
C86 0.177(15) 0.276(17) 0.39(2) -0.089(15) 0.024(14) 0.043(12)
C87 0.106(7) 0.117(5) 0.081(4) -0.020(4) -0.006(4) 0.015(5)
C88 0.109(8) 0.167(8) 0.151(7) -0.038(6) 0.000(6) 0.032(6)
C89 0.118(8) 0.148(8) 0.184(9) 0.028(7) 0.025(6) 0.026(6)
C90 0.129(8) 0.134(7) 0.215(10) 0.014(7) -0.004(7) -0.027(6)
C91 0.133(7) 0.116(6) 0.072(5) -0.015(4) -0.010(4) 0.007(5)
C92 0.242(11) 0.094(5) 0.075(5) -0.009(4) 0.005(5) -0.018(6)
C93 0.120(7) 0.162(8) 0.093(6) 0.003(5) 0.017(5) 0.026(6)
C94 0.189(10) 0.124(6) 0.115(6) -0.003(5) 0.055(6) 0.020(6)
C95 0.075(5) 0.103(5) 0.081(4) -0.013(4) -0.018(4) 0.002(4)
C96 0.126(7) 0.099(5) 0.094(5) -0.017(4) 0.004(5) 0.010(5)
C97 0.093(7) 0.109(6) 0.213(9) -0.051(6) 0.038(7) 0.016(5)
C98 0.180(11) 0.166(9) 0.207(10) -0.007(8) -0.005(8) -0.020(8)
C99 0.098(6) 0.130(6) 0.097(5) -0.014(5) -0.022(4) -0.022(5)
C100 0.127(7) 0.149(7) 0.112(6) -0.011(5) 0.012(5) -0.046(6)
C101 0.127(8) 0.146(7) 0.174(8) 0.003(7) 0.015(6) -0.040(6)
C102 0.210(12) 0.176(9) 0.214(10) 0.016(8) 0.098(9) -0.043(8)
C103 0.322(17) 0.173(10) 0.225(11) -0.024(9) 0.093(11) 0.005(10)
C104 0.46(3) 0.224(14) 0.88(4) 0.04(2) 0.58(3) -0.005(16)
C105 0.143(8) 0.112(6) 0.203(9) -0.030(6) 0.002(7) 0.016(5)
C106 0.184(10) 0.117(6) 0.183(8) -0.022(6) -0.005(7) 0.011(6)
N1 0.137(7) 0.069(4) 0.164(7) -0.037(5) 0.016(6) -0.012(4)
N2 0.088(4) 0.050(3) 0.058(3) -0.002(2) 0.015(2) -0.015(2)
N3 0.097(4) 0.056(3) 0.048(3) -0.001(2) 0.020(2) -0.012(3)
N4 0.085(4) 0.062(3) 0.046(2) -0.009(2) 0.019(2) 0.004(2)
N5 0.073(3) 0.057(3) 0.049(3) -0.015(2) 0.013(2) 0.005(2)
N6 0.075(3) 0.047(2) 0.066(3) -0.001(2) 0.026(2) -0.001(2)
N7 0.075(3) 0.052(3) 0.066(3) 0.005(2) 0.022(3) -0.005(2)
N8 0.083(5) 0.143(6) 0.097(4) 0.020(4) 0.035(4) 0.002(4)
N9 0.140(8) 0.238(9) 0.069(6) 0.008(5) 0.008(5) 0.000(7)
N10 0.065(3) 0.082(3) 0.055(3) 0.003(2) 0.011(2) 0.016(2)
N11 0.078(4) 0.079(3) 0.065(3) 0.005(2) 0.020(3) 0.011(3)
N12 0.101(5) 0.075(3) 0.059(3) -0.015(3) 0.026(3) 0.017(3)
N13 0.108(5) 0.055(3) 0.060(3) -0.020(2) 0.016(3) 0.011(3)
N14 0.098(4) 0.066(3) 0.058(3) -0.013(2) -0.003(3) -0.003(3)
N15 0.066(4) 0.078(3) 0.064(3) -0.012(3) -0.002(2) -0.001(3)
N16 0.080(6) 0.115(6) 0.179(8) -0.027(5) -0.011(5) 0.016(5)
N17 0.126(6) 0.065(4) 0.122(5) 0.019(3) 0.026(4) 0.022(3)
N18 0.093(5) 0.095(4) 0.121(5) -0.015(3) 0.050(4) -0.014(3)
N19 0.107(5) 0.098(4) 0.064(3) -0.021(3) -0.006(3) -0.012(4)

loop_
_atom_type_symbol
_atom_type_description
_atom_type_scat_dispersion_real
_atom_type_scat_dispersion_imag
_atom_type_scat_source
C C 0.0033 0.0016 'International Tables Vol C Tables 4.2.6.8 and 6.1.1.4'
H H 0.0000 0.0000 'International Tables Vol C Tables 4.2.6.8 and 6.1.1.4'
N N 0.0061 0.0033 'International Tables Vol C Tables 4.2.6.8 and 6.1.1.4'
O O 0.0106 0.0060 'International Tables Vol C Tables 4.2.6.8 and 6.1.1.4'
P P 0.1023 0.0942 'International Tables Vol C Tables 4.2.6.8 and 6.1.1.4'
S S 0.1246 0.1234 'International Tables Vol C Tables 4.2.6.8 and 6.1.1.4'

loop_
_geom_angle_atom_site_label_1
_geom_angle_atom_site_label_2
_geom_angle_atom_site_label_3
_geom_angle
O4 P O2 109.89(17)
O4 P O1 109.64(19)
O2 P O1 109.56(17)
O4 P O3 109.03(18)
O2 P O3 109.38(19)
O1 P O3 109.33(18)
O19 S1 C105 107.8(4)
O19 S1 C106 107.8(5)
C105 S1 C106 96.3(4)
O20 S2 C104 95.8(8)
O20 S2 C103 107.6(6)
C104 S2 C103 85.4(8)
C6 C1 C2 119.5(6)
C6 C1 N1 120.0(7)
C2 C1 N1 120.5(7)
C1 C2 C3 120.1(6)
C1 C2 H2B 119.9
C3 C2 H2B 119.9
C4 C3 C2 120.3(6)
C4 C3 H3B 119.8
C2 C3 H3B 119.8
C5 C4 C3 118.6(5)
C5 C4 N2 117.6(5)
C3 C4 N2 123.8(5)
C4 C5 C6 121.3(6)
C4 C5 H5B 119.3
C6 C5 H5B 119.3
C1 C6 C5 120.0(6)
C1 C6 H6B 120.0
C5 C6 H6B 120.0
O7 C7 N3 123.5(5)
O7 C7 N2 123.4(5)
N3 C7 N2 113.0(5)
C9 C8 C13 119.2(5)
C9 C8 N3 122.1(5)
C13 C8 N3 118.7(4)
C8 C9 C10 121.3(6)
C8 C9 H9A 119.3
C10 C9 H9A 119.3
C11 C10 C9 118.8(5)
C11 C10 H10 120.6
C9 C10 H10 120.6
C12 C11 C10 121.5(5)
C12 C11 H11B 119.3
C10 C11 H11B 119.3
C11 C12 C13 120.7(5)
C11 C12 H12B 119.6
C13 C12 H12B 119.6
C12 C13 C8 118.3(5)
C12 C13 N4 123.2(5)
C8 C13 N4 118.4(4)
O8 C14 N4 124.4(5)
O8 C14 N5 123.6(5)
N4 C14 N5 111.9(4)
C16 C15 C20 118.9(5)
C16 C15 N5 122.2(5)
C20 C15 N5 118.9(5)
C17 C16 C15 120.7(5)
C17 C16 H16A 119.7
C15 C16 H16A 119.7
C18 C17 C16 120.9(5)
C18 C17 H17A 119.5
C16 C17 H17A 119.5
C19 C18 C17 118.6(5)
C19 C18 H18A 120.7
C17 C18 H18A 120.7
C18 C19 C20 121.8(5)
C18 C19 H19A 119.1
C20 C19 H19A 119.1
C19 C20 C15 119.0(5)
C19 C20 N6 121.7(5)
C15 C20 N6 119.2(4)
O9 C21 N6 123.8(5)
O9 C21 N7 122.8(5)
N6 C21 N7 113.4(5)
C27 C22 N7 117.0(5)
C27 C22 C23 119.2(5)
N7 C22 C23 123.7(5)
C24 C23 C22 119.6(6)
C24 C23 H23A 120.2
C22 C23 H23A 120.2
C25 C24 C23 119.8(6)
C25 C24 H24A 120.1
C23 C24 H24A 120.1
C24 C25 C26 121.2(6)
C24 C25 N8 119.3(7)
C26 C25 N8 119.5(7)
C27 C26 C25 119.6(6)
C27 C26 H26A 120.2
C25 C26 H26A 120.2
C26 C27 C22 120.6(5)
C26 C27 H27A 119.7
C22 C27 H27A 119.7
C29 C28 C33 121.9(6)
C29 C28 N9 116.1(8)
C33 C28 N9 122.0(8)
C28 C29 C30 119.5(6)
C28 C29 H29A 120.3
C30 C29 H29A 120.3
C29 C30 C31 119.8(6)
C29 C30 H30A 120.1
C31 C30 H30A 120.1
N10 C31 C32 117.1(5)
N10 C31 C30 124.4(5)
C32 C31 C30 118.5(5)
C33 C32 C31 121.7(6)
C33 C32 H32A 119.2
C31 C32 H32A 119.2
C32 C33 C28 118.6(6)
C32 C33 H33A 120.7
C28 C33 H33A 120.7
O14 C34 N11 123.2(6)
O14 C34 N10 123.2(6)
N11 C34 N10 113.6(6)
C40 C35 C36 120.6(6)
C40 C35 N11 118.6(6)
C36 C35 N11 120.7(6)
C37 C36 C35 120.7(7)
C37 C36 H36A 119.7
C35 C36 H36A 119.7
C38 C37 C36 118.6(8)
C38 C37 H37A 120.7
C36 C37 H37A 120.7
C37 C38 C39 122.3(7)
C37 C38 H38A 118.9
C39 C38 H38A 118.9
C40 C39 C38 118.9(7)
C40 C39 H39A 120.5
C38 C39 H39A 120.5
C35 C40 C39 118.9(7)
C35 C40 N12 119.1(5)
C39 C40 N12 122.0(7)
O15 C41 N13 124.0(7)
O15 C41 N12 124.5(7)
N13 C41 N12 111.5(5)
C47 C42 C43 118.9(7)
C47 C42 N13 119.1(6)
C43 C42 N13 122.0(7)
C44 C43 C42 118.4(8)
C44 C43 H43 120.8
C42 C43 H43 120.8
C45 C44 C43 122.6(8)
C45 C44 H44A 118.7
C43 C44 H44A 118.7
C44 C45 C46 118.6(8)
C44 C45 H45A 120.7
C46 C45 H45A 120.7
C47 C46 C45 120.6(8)
C47 C46 H46A 119.7
C45 C46 H46A 119.7
C46 C47 C42 120.9(6)
C46 C47 N14 120.0(7)
C42 C47 N14 119.1(6)
O16 C48 N14 124.4(5)
O16 C48 N15 122.9(7)
N14 C48 N15 112.7(6)
N15 C49 C54 117.9(5)
N15 C49 C50 124.8(5)
C54 C49 C50 117.3(6)
C51 C50 C49 119.6(6)
C51 C50 H50A 120.2
C49 C50 H50A 120.2
C52 C51 C50 121.4(6)
C52 C51 H51A 119.3
C50 C51 H51A 119.3
C51 C52 C53 119.8(6)
C51 C52 N16 120.6(7)
C53 C52 N16 119.6(7)
C54 C53 C52 118.7(6)
C54 C53 H53A 120.6
C52 C53 H53A 120.6
C53 C54 C49 123.1(6)
C53 C54 H54A 118.4
C49 C54 H54A 118.4
N17 C55 C56 116.3(6)
N17 C55 H55A 108.2
C56 C55 H55A 108.2
N17 C55 H55B 108.2
C56 C55 H55B 108.2
H55A C55 H55B 107.4
C55 C56 C57 112.9(10)
C55 C56 H56A 109.0
C57 C56 H56A 109.0
C55 C56 H56B 109.0
C57 C56 H56B 109.0
H56A C56 H56B 107.8
C58 C57 C56 92.5(13)
C58 C57 H57A 113.2
C56 C57 H57A 113.2
C58 C57 H57B 113.2
C56 C57 H57B 113.2
H57A C57 H57B 110.6
C57 C58 H58A 109.5
C57 C58 H58B 109.5
H58A C58 H58B 109.5
C57 C58 H58C 109.5
H58A C58 H58C 109.5
H58B C58 H58C 109.5
C60 C59 N17 115.7(6)
C60 C59 H59A 108.3
N17 C59 H59A 108.3
C60 C59 H59B 108.3
N17 C59 H59B 108.3
H59A C59 H59B 107.4
C61 C60 C59 112.9(7)
C61 C60 H60A 109.0
C59 C60 H60A 109.0
C61 C60 H60B 109.0
C59 C60 H60B 109.0
H60A C60 H60B 107.8
C60 C61 C62 112.9(8)
C60 C61 H61A 109.0
C62 C61 H61A 109.0
C60 C61 H61B 109.0
C62 C61 H61B 109.0
H61A C61 H61B 107.8
C61 C62 H62A 109.5
C61 C62 H62B 109.5
H62A C62 H62B 109.5
C61 C62 H62C 109.5
H62A C62 H62C 109.5
H62B C62 H62C 109.5
N17 C63 C64 115.7(6)
N17 C63 H63A 108.4
C64 C63 H63A 108.4
N17 C63 H63B 108.4
C64 C63 H63B 108.4
H63A C63 H63B 107.4
C65 C64 C63 113.3(8)
C65 C64 H64A 108.9
C63 C64 H64A 108.9
C65 C64 H64B 108.9
C63 C64 H64B 108.9
H64A C64 H64B 107.7
C66 C65 C64 117.5(9)
C66 C65 H65A 107.9
C64 C65 H65A 107.9
C66 C65 H65B 107.9
C64 C65 H65B 107.9
H65A C65 H65B 107.2
C65 C66 H66A 109.5
C65 C66 H66B 109.5
H66A C66 H66B 109.5
C65 C66 H66C 109.5
H66A C66 H66C 109.5
H66B C66 H66C 109.5
C68 C67 N17 116.3(6)
C68 C67 H67A 108.2
N17 C67 H67A 108.2
C68 C67 H67B 108.2
N17 C67 H67B 108.2
H67A C67 H67B 107.4
C67 C68 C70 117.1(10)
C67 C68 H68A 108.0
C70 C68 H68A 108.0
C67 C68 H68B 108.0
C70 C68 H68B 108.0
H68A C68 H68B 107.3
C70 C69 H69A 109.5
C70 C69 H69B 109.5
H69A C69 H69B 109.5
C70 C69 H69C 109.5
H69A C69 H69C 109.5
H69B C69 H69C 109.5
C69 C70 C68 94.9(16)
C69 C70 H70A 112.8
C68 C70 H70A 112.8
C69 C70 H70B 112.8
C68 C70 H70B 112.8
H70A C70 H70B 110.2
C72 C71 N18 116.7(6)
C72 C71 H71A 108.1
N18 C71 H71A 108.1
C72 C71 H71B 108.1
N18 C71 H71B 108.1
H71A C71 H71B 107.3
C71 C72 C73 107.5(7)
C71 C72 H72A 110.2
C73 C72 H72A 110.2
C71 C72 H72B 110.2
C73 C72 H72B 110.2
H72A C72 H72B 108.5
C74 C73 C72 118.3(12)
C74 C73 H73A 107.7
C72 C73 H73A 107.7
C74 C73 H73B 107.7
C72 C73 H73B 107.7
H73A C73 H73B 107.1
C73 C74 H74A 109.5
C73 C74 H74B 109.5
H74A C74 H74B 109.5
C73 C74 H74C 109.5
H74A C74 H74C 109.5
H74B C74 H74C 109.5
C76 C75 N18 116.1(7)
C76 C75 H75A 108.3
N18 C75 H75A 108.3
C76 C75 H75B 108.3
N18 C75 H75B 108.3
H75A C75 H75B 107.4
C75 C76 C77 110.6(8)
C75 C76 H76A 109.5
C77 C76 H76A 109.5
C75 C76 H76B 109.5
C77 C76 H76B 109.5
H76A C76 H76B 108.1
C78 C77 C76 113.8(11)
C78 C77 H77A 108.8
C76 C77 H77A 108.8
C78 C77 H77B 108.8
C76 C77 H77B 108.8
H77A C77 H77B 107.7
C77 C78 H78A 109.5
C77 C78 H78B 109.5
H78A C78 H78B 109.5
C77 C78 H78C 109.5
H78A C78 H78C 109.5
H78B C78 H78C 109.5
C80 C79 N18 116.3(6)
C80 C79 H79A 108.2
N18 C79 H79A 108.2
C80 C79 H79B 108.2
N18 C79 H79B 108.2
H79A C79 H79B 107.4
C79 C80 C81 111.4(7)
C79 C80 H80A 109.4
C81 C80 H80A 109.4
C79 C80 H80B 109.4
C81 C80 H80B 109.4
H80A C80 H80B 108.0
C82 C81 C80 108.6(12)
C82 C81 H81A 110.0
C80 C81 H81A 110.0
C82 C81 H81B 110.0
C80 C81 H81B 110.0
H81A C81 H81B 108.3
C81 C82 H82A 109.5
C81 C82 H82B 109.5
H82A C82 H82B 109.5
C81 C82 H82C 109.5
H82A C82 H82C 109.5
H82B C82 H82C 109.5
C84 C83 N18 115.1(7)
C84 C83 H83A 108.5
N18 C83 H83A 108.5
C84 C83 H83B 108.5
N18 C83 H83B 108.5
H83A C83 H83B 107.5
C83 C84 C85 116.8(8)
C83 C84 H84A 108.1
C85 C84 H84A 108.1
C83 C84 H84B 108.1
C85 C84 H84B 108.1
H84A C84 H84B 107.3
C86 C85 C84 114.3(12)
C86 C85 H85A 108.7
C84 C85 H85A 108.7
C86 C85 H85B 108.7
C84 C85 H85B 108.7
H85A C85 H85B 107.6
C85 C86 H86A 109.5
C85 C86 H86B 109.5
H86A C86 H86B 109.5
C85 C86 H86C 109.5
H86A C86 H86C 109.5
H86B C86 H86C 109.5
C88 C87 N19 116.0(6)
C88 C87 H87A 108.3
N19 C87 H87A 108.3
C88 C87 H87B 108.3
N19 C87 H87B 108.3
H87A C87 H87B 107.4
C87 C88 C89 110.3(7)
C87 C88 H88A 109.6
C89 C88 H88A 109.6
C87 C88 H88B 109.6
C89 C88 H88B 109.6
H88A C88 H88B 108.1
C90 C89 C88 112.5(8)
C90 C89 H89A 109.1
C88 C89 H89A 109.1
C90 C89 H89B 109.1
C88 C89 H89B 109.1
H89A C89 H89B 107.8
C89 C90 H90A 109.5
C89 C90 H90B 109.5
H90A C90 H90B 109.5
C89 C90 H90C 109.5
H90A C90 H90C 109.5
H90B C90 H90C 109.5
C92 C91 N19 115.8(5)
C92 C91 H91A 108.3
N19 C91 H91A 108.3
C92 C91 H91B 108.3
N19 C91 H91B 108.3
H91A C91 H91B 107.4
C93 C92 C91 114.7(7)
C93 C92 H92A 108.6
C91 C92 H92A 108.6
C93 C92 H92B 108.6
C91 C92 H92B 108.6
H92A C92 H92B 107.6
C92 C93 C94 118.5(7)
C92 C93 H93A 107.7
C94 C93 H93A 107.7
C92 C93 H93B 107.7
C94 C93 H93B 107.7
H93A C93 H93B 107.1
C93 C94 H94A 109.5
C93 C94 H94B 109.5
H94A C94 H94B 109.5
C93 C94 H94C 109.5
H94A C94 H94C 109.5
H94B C94 H94C 109.5
N19 C95 C96 116.6(5)
N19 C95 H95A 108.1
C96 C95 H95A 108.1
N19 C95 H95B 108.1
C96 C95 H95B 108.1
H95A C95 H95B 107.3
C95 C96 C97 105.2(5)
C95 C96 H96A 110.7
C97 C96 H96A 110.7
C95 C96 H96B 110.7
C97 C96 H96B 110.7
H96A C96 H96B 108.8
C98 C97 C96 114.1(8)
C98 C97 H97A 108.7
C96 C97 H97A 108.7
C98 C97 H97B 108.7
C96 C97 H97B 108.7
H97A C97 H97B 107.6
C97 C98 H98A 109.5
C97 C98 H98B 109.5
H98A C98 H98B 109.5
C97 C98 H98C 109.5
H98A C98 H98C 109.5
H98B C98 H98C 109.5
N19 C99 C100 115.7(5)
N19 C99 H99A 108.3
C100 C99 H99A 108.3
N19 C99 H99B 108.3
C100 C99 H99B 108.3
H99A C99 H99B 107.4
C101 C100 C99 110.9(7)
C101 C100 H10B 109.5
C99 C100 H10B 109.5
C101 C100 H10C 109.5
C99 C100 H10C 109.5
H10B C100 H10C 108.0
C100 C101 C102 111.5(8)
C100 C101 H10D 109.3
C102 C101 H10D 109.3
C100 C101 H10E 109.3
C102 C101 H10E 109.3
H10D C101 H10E 108.0
C101 C102 H10F 109.5
C101 C102 H10G 109.5
H10F C102 H10G 109.5
C101 C102 H10H 109.5
H10F C102 H10H 109.5
H10G C102 H10H 109.5
S2 C103 H10I 109.5
S2 C103 H10J 109.5
H10I C103 H10J 109.5
S2 C103 H10K 109.5
H10I C103 H10K 109.5
H10J C103 H10K 109.5
S2 C104 H10L 109.5
S2 C104 H10M 109.5
H10L C104 H10M 109.5
S2 C104 H10N 109.5
H10L C104 H10N 109.5
H10M C104 H10N 109.5
S1 C105 H10O 109.5
S1 C105 H10P 109.5
H10O C105 H10P 109.5
S1 C105 H10Q 109.5
H10O C105 H10Q 109.5
H10P C105 H10Q 109.5
S1 C106 H10R 109.5
S1 C106 H10S 109.5
H10R C106 H10S 109.5
S1 C106 H10T 109.5
H10R C106 H10T 109.5
H10S C106 H10T 109.5
O5 N1 O6 123.3(7)
O5 N1 C1 119.4(8)
O6 N1 C1 117.1(8)
C7 N2 C4 127.0(5)
C7 N2 H2A 116.5
C4 N2 H2A 116.5
C7 N3 C8 124.5(4)
C7 N3 H3A 117.7
C8 N3 H3A 117.7
C14 N4 C13 126.8(4)
C14 N4 H4A 116.6
C13 N4 H4A 116.6
C14 N5 C15 126.8(4)
C14 N5 H5A 116.6
C15 N5 H5A 116.6
C21 N6 C20 125.2(4)
C21 N6 H6A 117.4
C20 N6 H6A 117.4
C21 N7 C22 126.6(4)
C21 N7 H7A 116.7
C22 N7 H7A 116.7
O11 N8 O10 124.7(7)
O11 N8 C25 118.2(7)
O10 N8 C25 117.1(7)
O12 N9 O13 121.3(9)
O12 N9 C28 123.5(10)
O13 N9 C28 115.1(9)
C34 N10 C31 127.1(5)
C34 N10 H10A 116.4
C31 N10 H10A 116.4
C34 N11 C35 125.3(5)
C34 N11 H11A 117.4
C35 N11 H11A 117.4
C41 N12 C40 125.8(5)
C41 N12 H12A 117.1
C40 N12 H12A 117.1
C41 N13 C42 126.8(5)
C41 N13 H13A 116.6
C42 N13 H13A 116.6
C48 N14 C47 123.6(5)
C48 N14 H14A 118.2
C47 N14 H14A 118.2
C48 N15 C49 126.8(5)
C48 N15 H15A 116.6
C49 N15 H15A 116.6
O18 N16 O17 122.7(8)
O18 N16 C52 118.5(8)
O17 N16 C52 118.8(8)
C63 N17 C67 110.9(6)
C63 N17 C55 110.5(6)
C67 N17 C55 106.3(5)
C63 N17 C59 107.1(5)
C67 N17 C59 112.1(6)
C55 N17 C59 110.0(6)
C71 N18 C75 111.6(6)
C71 N18 C79 106.7(5)
C75 N18 C79 110.5(5)
C71 N18 C83 111.0(5)
C75 N18 C83 106.4(6)
C79 N18 C83 110.8(6)
C95 N19 C99 111.8(5)
C95 N19 C91 110.9(5)
C99 N19 C91 106.5(5)
C95 N19 C87 106.9(4)
C99 N19 C87 110.5(6)
C91 N19 C87 110.2(5)

loop_
_geom_bond_atom_site_label_1
_geom_bond_atom_site_label_2
_geom_bond_distance
P O4 1.535(3)
P O2 1.537(3)
P O1 1.539(3)
P O3 1.540(3)
S1 O19 1.455(5)
S1 C105 1.721(8)
S1 C106 1.729(9)
S2 O20 1.501(7)
S2 C104 1.508(15)
S2 C103 1.765(10)
O5 N1 1.204(8)
O6 N1 1.208(8)
O7 C7 1.214(6)
O8 C14 1.216(5)
O9 C21 1.215(6)
O10 N8 1.223(7)
O11 N8 1.204(7)
O12 N9 1.175(9)
O13 N9 1.216(9)
O14 C34 1.224(6)
O15 C41 1.222(6)
O16 C48 1.219(7)
O17 N16 1.223(7)
O18 N16 1.217(7)
C1 C6 1.362(8)
C1 C2 1.364(8)
C1 N1 1.468(8)
C2 C3 1.381(8)
C2 H2B 0.9300
C3 C4 1.372(7)
C3 H3B 0.9300
C4 C5 1.358(7)
C4 N2 1.384(6)
C5 C6 1.371(7)
C5 H5B 0.9300
C6 H6B 0.9300
C7 N3 1.352(6)
C7 N2 1.377(6)
C8 C9 1.367(7)
C8 C13 1.412(7)
C8 N3 1.429(6)
C9 C10 1.380(7)
C9 H9A 0.9300
C10 C11 1.365(8)
C10 H10 0.9300
C11 C12 1.353(7)
C11 H11B 0.9300
C12 C13 1.387(6)
C12 H12B 0.9300
C13 N4 1.416(6)
C14 N4 1.361(6)
C14 N5 1.372(6)
C15 C16 1.376(7)
C15 C20 1.398(6)
C15 N5 1.406(6)
C16 C17 1.371(7)
C16 H16A 0.9300
C17 C18 1.371(7)
C17 H17A 0.9300
C18 C19 1.369(7)
C18 H18A 0.9300
C19 C20 1.376(6)
C19 H19A 0.9300
C20 N6 1.410(6)
C21 N6 1.352(6)
C21 N7 1.377(6)
C22 C27 1.384(7)
C22 N7 1.385(6)
C22 C23 1.389(7)
C23 C24 1.385(8)
C23 H23A 0.9300
C24 C25 1.355(8)
C24 H24A 0.9300
C25 C26 1.374(7)
C25 N8 1.470(8)
C26 C27 1.360(7)
C26 H26A 0.9300
C27 H27A 0.9300
C28 C29 1.355(8)
C28 C33 1.383(8)
C28 N9 1.442(9)
C29 C30 1.388(8)
C29 H29A 0.9300
C30 C31 1.401(7)
C30 H30A 0.9300
C31 N10 1.383(6)
C31 C32 1.384(7)
C32 C33 1.362(7)
C32 H32A 0.9300
C33 H33A 0.9300
C34 N11 1.358(6)
C34 N10 1.373(7)
C35 C40 1.386(8)
C35 C36 1.394(8)
C35 N11 1.427(6)
C36 C37 1.378(9)
C36 H36A 0.9300
C37 C38 1.364(10)
C37 H37A 0.9300
C38 C39 1.400(10)
C38 H38A 0.9300
C39 C40 1.395(8)
C39 H39A 0.9300
C40 N12 1.413(7)
C41 N13 1.350(7)
C41 N12 1.351(7)
C42 C47 1.377(8)
C42 C43 1.411(7)
C42 N13 1.424(7)
C43 C44 1.384(10)
C43 H43 0.9300
C44 C45 1.358(10)
C44 H44A 0.9300
C45 C46 1.384(9)
C45 H45A 0.9300
C46 C47 1.376(8)
C46 H46A 0.9300
C47 N14 1.428(7)
C48 N14 1.366(7)
C48 N15 1.371(6)
C49 N15 1.378(6)
C49 C54 1.386(7)
C49 C50 1.391(8)
C50 C51 1.377(8)
C50 H50A 0.9300
C51 C52 1.359(8)
C51 H51A 0.9300
C52 C53 1.382(8)
C52 N16 1.438(9)
C53 C54 1.350(7)
C53 H53A 0.9300
C54 H54A 0.9300
C55 N17 1.526(8)
C55 C56 1.531(10)
C55 H55A 0.9700
C55 H55B 0.9700
C56 C57 1.620(11)
C56 H56A 0.9700
C56 H56B 0.9700
C57 C58 1.335(15)
C57 H57A 0.9700
C57 H57B 0.9700
C58 H58A 0.9600
C58 H58B 0.9600
C58 H58C 0.9600
C59 C60 1.535(9)
C59 N17 1.536(7)
C59 H59A 0.9700
C59 H59B 0.9700
C60 C61 1.412(9)
C60 H60A 0.9700
C60 H60B 0.9700
C61 C62 1.496(10)
C61 H61A 0.9700
C61 H61B 0.9700
C62 H62A 0.9600
C62 H62B 0.9600
C62 H62C 0.9600
C63 N17 1.505(8)
C63 C64 1.540(9)
C63 H63A 0.9700
C63 H63B 0.9700
C64 C65 1.466(10)
C64 H64A 0.9700
C64 H64B 0.9700
C65 C66 1.449(10)
C65 H65A 0.9700
C65 H65B 0.9700
C66 H66A 0.9600
C66 H66B 0.9600
C66 H66C 0.9600
C67 C68 1.498(9)
C67 N17 1.525(8)
C67 H67A 0.9700
C67 H67B 0.9700
C68 C70 1.611(18)
C68 H68A 0.9700
C68 H68B 0.9700
C69 C70 1.52(3)
C69 H69A 0.9600
C69 H69B 0.9600
C69 H69C 0.9600
C70 H70A 0.9700
C70 H70B 0.9700
C71 C72 1.485(9)
C71 N18 1.504(7)
C71 H71A 0.9700
C71 H71B 0.9700
C72 C73 1.563(12)
C72 H72A 0.9700
C72 H72B 0.9700
C73 C74 1.258(13)
C73 H73A 0.9700
C73 H73B 0.9700
C74 H74A 0.9600
C74 H74B 0.9600
C74 H74C 0.9600
C75 C76 1.482(10)
C75 N18 1.506(8)
C75 H75A 0.9700
C75 H75B 0.9700
C76 C77 1.522(10)
C76 H76A 0.9700
C76 H76B 0.9700
C77 C78 1.452(13)
C77 H77A 0.9700
C77 H77B 0.9700
C78 H78A 0.9600
C78 H78B 0.9600
C78 H78C 0.9600
C79 C80 1.509(9)
C79 N18 1.512(7)
C79 H79A 0.9700
C79 H79B 0.9700
C80 C81 1.518(10)
C80 H80A 0.9700
C80 H80B 0.9700
C81 C82 1.390(17)
C81 H81A 0.9700
C81 H81B 0.9700
C82 H82A 0.9600
C82 H82B 0.9600
C82 H82C 0.9600
C83 C84 1.503(10)
C83 N18 1.538(9)
C83 H83A 0.9700
C83 H83B 0.9700
C84 C85 1.553(12)
C84 H84A 0.9700
C84 H84B 0.9700
C85 C86 1.274(13)
C85 H85A 0.9700
C85 H85B 0.9700
C86 H86A 0.9600
C86 H86B 0.9600
C86 H86C 0.9600
C87 C88 1.508(9)
C87 N19 1.524(7)
C87 H87A 0.9700
C87 H87B 0.9700
C88 C89 1.512(10)
C88 H88A 0.9700
C88 H88B 0.9700
C89 C90 1.469(10)
C89 H89A 0.9700
C89 H89B 0.9700
C90 H90A 0.9600
C90 H90B 0.9600
C90 H90C 0.9600
C91 C92 1.511(9)
C91 N19 1.522(7)
C91 H91A 0.9700
C91 H91B 0.9700
C92 C93 1.422(8)
C92 H92A 0.9700
C92 H92B 0.9700
C93 C94 1.490(9)
C93 H93A 0.9700
C93 H93B 0.9700
C94 H94A 0.9600
C94 H94B 0.9600
C94 H94C 0.9600
C95 N19 1.505(7)
C95 C96 1.538(8)
C95 H95A 0.9700
C95 H95B 0.9700
C96 C97 1.548(9)
C96 H96A 0.9700
C96 H96B 0.9700
C97 C98 1.427(11)
C97 H97A 0.9700
C97 H97B 0.9700
C98 H98A 0.9600
C98 H98B 0.9600
C98 H98C 0.9600
C99 N19 1.511(7)
C99 C100 1.518(8)
C99 H99A 0.9700
C99 H99B 0.9700
C100 C101 1.505(9)
C100 H10B 0.9700
C100 H10C 0.9700
C101 C102 1.523(10)
C101 H10D 0.9700
C101 H10E 0.9700
C102 H10F 0.9600
C102 H10G 0.9600
C102 H10H 0.9600
C103 H10I 0.9600
C103 H10J 0.9600
C103 H10K 0.9600
C104 H10L 0.9600
C104 H10M 0.9600
C104 H10N 0.9600
C105 H10O 0.9600
C105 H10P 0.9600
C105 H10Q 0.9600
C106 H10R 0.9600
C106 H10S 0.9600
C106 H10T 0.9600
N2 H2A 0.8600
N3 H3A 0.8600
N4 H4A 0.8600
N5 H5A 0.8600
N6 H6A 0.8600
N7 H7A 0.8600
N10 H10A 0.8600
N11 H11A 0.8600
N12 H12A 0.8600
N13 H13A 0.8600
N14 H14A 0.8600
N15 H15A 0.8600

loop_
_geom_hbond_atom_site_label_D
_geom_hbond_atom_site_label_H
_geom_hbond_atom_site_label_A
_geom_hbond_distance_DH
_geom_hbond_distance_HA
_geom_hbond_distance_DA
_geom_hbond_angle_DHA
N2 H2A O1 0.86 2.02 2.841(5) 160.6
N3 H3A O2 0.86 1.91 2.763(5) 169.7
N4 H4A O2 0.86 1.97 2.803(5) 161.9
N5 H5A O4 0.86 1.96 2.799(5) 165.5
N6 H6A O4 0.86 1.91 2.752(5) 166.1
N7 H7A O3 0.86 2.00 2.846(5) 167.8
N10 H10A O2 0.86 2.11 2.900(6) 152.8
N11 H11A O3 0.86 1.90 2.755(6) 170.9
N12 H12A O3 0.86 1.94 2.783(5) 166.4
N13 H13A O1 0.86 1.96 2.764(5) 156.0
N14 H14A O1 0.86 1.93 2.777(6) 166.1
N15 H15A O4 0.86 2.02 2.864(5) 165.9

loop_
_geom_torsion_atom_site_label_1
_geom_torsion_atom_site_label_2
_geom_torsion_atom_site_label_3
_geom_torsion_atom_site_label_4
_geom_torsion
C6 C1 C2 C3 2.7(11)
N1 C1 C2 C3 -178.1(7)
C1 C2 C3 C4 -2.2(11)
C2 C3 C4 C5 1.2(10)
C2 C3 C4 N2 -179.8(6)
C3 C4 C5 C6 -0.6(9)
N2 C4 C5 C6 -179.7(5)
C2 C1 C6 C5 -2.1(10)
N1 C1 C6 C5 178.7(6)
C4 C5 C6 C1 1.0(10)
C13 C8 C9 C10 3.4(9)
N3 C8 C9 C10 -179.2(5)
C8 C9 C10 C11 -3.7(10)
C9 C10 C11 C12 1.5(10)
C10 C11 C12 C13 0.9(10)
C11 C12 C13 C8 -1.1(8)
C11 C12 C13 N4 -178.5(5)
C9 C8 C13 C12 -0.9(8)
N3 C8 C13 C12 -178.5(5)
C9 C8 C13 N4 176.5(5)
N3 C8 C13 N4 -1.0(7)
C20 C15 C16 C17 1.3(8)
N5 C15 C16 C17 -178.1(4)
C15 C16 C17 C18 -2.6(8)
C16 C17 C18 C19 2.7(9)
C17 C18 C19 C20 -1.8(9)
C18 C19 C20 C15 0.6(8)
C18 C19 C20 N6 177.6(5)
C16 C15 C20 C19 -0.4(7)
N5 C15 C20 C19 179.1(4)
C16 C15 C20 N6 -177.4(4)
N5 C15 C20 N6 2.0(7)
C27 C22 C23 C24 -0.4(9)
N7 C22 C23 C24 -176.9(5)
C22 C23 C24 C25 0.2(9)
C23 C24 C25 C26 0.4(10)
C23 C24 C25 N8 179.2(6)
C24 C25 C26 C27 -0.8(9)
N8 C25 C26 C27 -179.6(6)
C25 C26 C27 C22 0.5(9)
N7 C22 C27 C26 176.7(5)
C23 C22 C27 C26 0.1(9)
C33 C28 C29 C30 -2.2(11)
N9 C28 C29 C30 176.0(6)
C28 C29 C30 C31 0.3(10)
C29 C30 C31 N10 -177.2(5)
C29 C30 C31 C32 2.1(8)
N10 C31 C32 C33 176.7(5)
C30 C31 C32 C33 -2.6(9)
C31 C32 C33 C28 0.7(9)
C29 C28 C33 C32 1.7(10)
N9 C28 C33 C32 -176.4(6)
C40 C35 C36 C37 -0.7(9)
N11 C35 C36 C37 -179.6(6)
C35 C36 C37 C38 0.4(11)
C36 C37 C38 C39 0.8(12)
C37 C38 C39 C40 -1.6(11)
C36 C35 C40 C39 -0.2(8)
N11 C35 C40 C39 178.8(5)
C36 C35 C40 N12 -179.0(5)
N11 C35 C40 N12 -0.1(7)
C38 C39 C40 C35 1.3(9)
C38 C39 C40 N12 -179.9(6)
C47 C42 C43 C44 0.2(8)
N13 C42 C43 C44 178.7(5)
C42 C43 C44 C45 -2.5(10)
C43 C44 C45 C46 2.7(12)
C44 C45 C46 C47 -0.7(10)
C45 C46 C47 C42 -1.6(9)
C45 C46 C47 N14 -179.9(5)
C43 C42 C47 C46 1.8(8)
N13 C42 C47 C46 -176.8(5)
C43 C42 C47 N14 -179.9(4)
N13 C42 C47 N14 1.6(7)
N15 C49 C50 C51 179.2(6)
C54 C49 C50 C51 0.5(9)
C49 C50 C51 C52 0.7(11)
C50 C51 C52 C53 -1.2(11)
C50 C51 C52 N16 -179.4(7)
C51 C52 C53 C54 0.5(10)
N16 C52 C53 C54 178.7(6)
C52 C53 C54 C49 0.8(9)
N15 C49 C54 C53 179.9(5)
C50 C49 C54 C53 -1.3(9)
N17 C55 C56 C57 -164.2(8)
C55 C56 C57 C58 -80.7(17)
N17 C59 C60 C61 179.8(8)
C59 C60 C61 C62 -178.5(8)
N17 C63 C64 C65 -174.3(7)
C63 C64 C65 C66 179.1(8)
N17 C67 C68 C70 -176.8(8)
C67 C68 C70 C69 -65.6(17)
N18 C71 C72 C73 -179.4(7)
C71 C72 C73 C74 -155.4(12)
N18 C75 C76 C77 171.9(7)
C75 C76 C77 C78 -174.7(11)
N18 C79 C80 C81 -168.3(8)
C79 C80 C81 C82 97.9(14)
N18 C83 C84 C85 178.6(7)
C83 C84 C85 C86 61.3(15)
N19 C87 C88 C89 175.1(6)
C87 C88 C89 C90 -78.6(9)
N19 C91 C92 C93 -179.6(6)
C91 C92 C93 C94 -179.0(7)
N19 C95 C96 C97 179.7(6)
C95 C96 C97 C98 168.7(7)
N19 C99 C100 C101 177.3(7)
C99 C100 C101 C102 -178.3(7)
C6 C1 N1 O5 3.6(11)
C2 C1 N1 O5 -175.6(8)
C6 C1 N1 O6 179.1(8)
C2 C1 N1 O6 -0.1(11)
O7 C7 N2 C4 0.1(9)
N3 C7 N2 C4 179.7(5)
C5 C4 N2 C7 -174.2(5)
C3 C4 N2 C7 6.7(9)
O7 C7 N3 C8 -4.7(9)
N2 C7 N3 C8 175.7(5)
C9 C8 N3 C7 41.5(8)
C13 C8 N3 C7 -141.0(5)
O8 C14 N4 C13 -0.8(8)
N5 C14 N4 C13 179.9(4)
C12 C13 N4 C14 -25.2(8)
C8 C13 N4 C14 157.5(5)
O8 C14 N5 C15 8.9(8)
N4 C14 N5 C15 -171.8(4)
C16 C15 N5 C14 -29.1(7)
C20 C15 N5 C14 151.5(5)
O9 C21 N6 C20 5.0(9)
N7 C21 N6 C20 -175.6(4)
C19 C20 N6 C21 29.5(8)
C15 C20 N6 C21 -153.5(5)
O9 C21 N7 C22 -11.7(9)
N6 C21 N7 C22 168.9(5)
C27 C22 N7 C21 176.1(5)
C23 C22 N7 C21 -7.4(8)
C24 C25 N8 O11 -177.0(7)
C26 C25 N8 O11 1.9(10)
C24 C25 N8 O10 1.1(9)
C26 C25 N8 O10 179.9(6)
C29 C28 N9 O12 -3.2(13)
C33 C28 N9 O12 175.0(9)
C29 C28 N9 O13 173.4(9)
C33 C28 N9 O13 -8.4(13)
O14 C34 N10 C31 -3.7(9)
N11 C34 N10 C31 177.1(5)
C32 C31 N10 C34 -178.7(5)
C30 C31 N10 C34 0.5(9)
O14 C34 N11 C35 -1.6(9)
N10 C34 N11 C35 177.6(5)
C40 C35 N11 C34 147.4(5)
C36 C35 N11 C34 -33.7(8)
O15 C41 N12 C40 -6.5(8)
N13 C41 N12 C40 174.6(5)
C35 C40 N12 C41 -153.4(5)
C39 C40 N12 C41 27.8(8)
O15 C41 N13 C42 1.1(8)
N12 C41 N13 C42 -180.0(4)
C47 C42 N13 C41 -160.1(5)
C43 C42 N13 C41 21.4(8)
O16 C48 N14 C47 -1.3(10)
N15 C48 N14 C47 -179.1(5)
C46 C47 N14 C48 -40.0(8)
C42 C47 N14 C48 141.6(6)
O16 C48 N15 C49 7.2(9)
N14 C48 N15 C49 -174.9(5)
C54 C49 N15 C48 180.0(5)
C50 C49 N15 C48 1.3(9)
C51 C52 N16 O18 168.1(8)
C53 C52 N16 O18 -10.1(11)
C51 C52 N16 O17 -10.9(12)
C53 C52 N16 O17 170.9(8)
C64 C63 N17 C67 -57.2(8)
C64 C63 N17 C55 60.4(9)
C64 C63 N17 C59 -179.8(7)
C68 C67 N17 C63 -60.3(8)
C68 C67 N17 C55 179.6(6)
C68 C67 N17 C59 59.4(8)
C56 C55 N17 C63 58.5(9)
C56 C55 N17 C67 178.8(7)
C56 C55 N17 C59 -59.6(9)
C60 C59 N17 C63 -175.0(7)
C60 C59 N17 C67 63.1(8)
C60 C59 N17 C55 -54.8(9)
C72 C71 N18 C75 64.1(8)
C72 C71 N18 C79 -175.1(6)
C72 C71 N18 C83 -54.3(8)
C76 C75 N18 C71 62.8(9)
C76 C75 N18 C79 -55.8(9)
C76 C75 N18 C83 -176.0(7)
C80 C79 N18 C71 -174.3(7)
C80 C79 N18 C75 -52.8(9)
C80 C79 N18 C83 64.8(9)
C84 C83 N18 C71 -59.2(8)
C84 C83 N18 C75 179.2(6)
C84 C83 N18 C79 59.2(8)
C96 C95 N19 C99 -59.1(7)
C96 C95 N19 C91 59.7(7)
C96 C95 N19 C87 179.8(5)
C100 C99 N19 C95 -57.5(8)
C100 C99 N19 C91 -178.8(6)
C100 C99 N19 C87 61.5(8)
C92 C91 N19 C95 54.8(8)
C92 C91 N19 C99 176.7(7)
C92 C91 N19 C87 -63.4(8)
C88 C87 N19 C95 175.0(6)
C88 C87 N19 C99 53.1(8)
C88 C87 N19 C91 -64.4(8)
